data_2238599
loop_
_publ_author_name
'Rizwana Begum, S.'
'Hema, R.'
'Venkateswaramoorthi, R.'
'Krishnasamy, K.'
'Anitha, A. G.'

_publ_section_title
;
 2,4-Bis(4-fluorophenyl)-1,5-dimethyl-3-azabicyclo[3.3.1]nonan-9-one
;
_journal_coeditor_code BH2483
_journal_issue 10
_journal_name_full 'Acta Crystallographica Section E'
_journal_page_first o1525
_journal_paper_doi 10.1107/S1600536813024689
_journal_volume 69
_journal_year 2013
_chemical_formula_iupac 'C22 H23 F2 N O'
_chemical_formula_moiety 'C22 H23 F2 N O'
_chemical_formula_sum 'C22 H23 F2 N O'
_chemical_formula_weight 355.41
_chemical_name_systematic
;
2,4-Bis(4-fluorophenyl)-1,5-dimethyl-3-azabicyclo[3.3.1]nonan-9-one
;
_space_group_IT_number 14
_symmetry_cell_setting monoclinic
_symmetry_space_group_name_Hall '-P 2yn'
_symmetry_space_group_name_H-M 'P 1 21/n 1'
_atom_sites_solution_hydrogens geom
_atom_sites_solution_primary direct
_atom_sites_solution_secondary difmap
_audit_creation_method SHELXL-97
_cell_angle_alpha 90.00
_cell_angle_beta 98.633(2)
_cell_angle_gamma 90.00
_cell_formula_units_Z 8
_cell_length_a 8.8470(3)
_cell_length_b 20.5656(8)
_cell_length_c 20.6403(9)
_cell_measurement_reflns_used 6655
_cell_measurement_temperature 293(2)
_cell_measurement_theta_max 24.43
_cell_measurement_theta_min 2.5
_cell_volume 3712.8(3)
_computing_cell_refinement 'APEX2 and SAINT (Bruker, 2004)'
_computing_data_collection 'APEX2 (Bruker, 2004)'
_computing_data_reduction 'SAINT and XPREP (Bruker, 2004)'
_computing_molecular_graphics 'ORTEP-3 for Windows (Farrugia, 2012)'
_computing_publication_material 'SHELXL97 (Sheldrick, 2008)'
_computing_structure_refinement 'SHELXL97 (Sheldrick, 2008)'
_computing_structure_solution 'SIR92 (Altomare <i>et al.</i>, 1993)'
_diffrn_ambient_temperature 293(2)
_diffrn_measured_fraction_theta_full 0.999
_diffrn_measured_fraction_theta_max 0.999
_diffrn_measurement_device_type 'Bruker Kappa APEXII CCD'
_diffrn_measurement_method '\w and \f scan'
_diffrn_radiation_monochromator graphite
_diffrn_radiation_source 'fine-focus sealed tube'
_diffrn_radiation_type MoK\a
_diffrn_radiation_wavelength 0.71073
_diffrn_reflns_av_R_equivalents 0.0375
_diffrn_reflns_av_sigmaI/netI 0.0337
_diffrn_reflns_limit_h_max 10
_diffrn_reflns_limit_h_min -9
_diffrn_reflns_limit_k_max 23
_diffrn_reflns_limit_k_min -24
_diffrn_reflns_limit_l_max 24
_diffrn_reflns_limit_l_min -23
_diffrn_reflns_number 32409
_diffrn_reflns_theta_full 24.76
_diffrn_reflns_theta_max 24.76
_diffrn_reflns_theta_min 2.22
_exptl_absorpt_coefficient_mu 0.091
_exptl_absorpt_correction_T_max 0.9732
_exptl_absorpt_correction_T_min 0.9688
_exptl_absorpt_correction_type multi-scan
_exptl_absorpt_process_details '(SADABS; Bruker, 2004)'
_exptl_crystal_colour colourless
_exptl_crystal_density_diffrn 1.272
_exptl_crystal_density_method 'not measured'
_exptl_crystal_description block
_exptl_crystal_F_000 1504
_exptl_crystal_size_max 0.35
_exptl_crystal_size_mid 0.35
_exptl_crystal_size_min 0.30
_refine_diff_density_max 0.123
_refine_diff_density_min -0.281
_refine_ls_extinction_method none
_refine_ls_goodness_of_fit_ref 1.006
_refine_ls_hydrogen_treatment constr
_refine_ls_matrix_type full
_refine_ls_number_constraints 0
_refine_ls_number_parameters 473
_refine_ls_number_reflns 6363
_refine_ls_number_restraints 3
_refine_ls_restrained_S_all 1.006
_refine_ls_R_factor_all 0.0830
_refine_ls_R_factor_gt 0.0433
_refine_ls_shift/su_max 0.000
_refine_ls_shift/su_mean 0.000
_refine_ls_structure_factor_coef Fsqd
_refine_ls_weighting_details 'calc w=1/[\s^2^(Fo^2^)+(0.0508P)^2^+0.8947P] where P=(Fo^2^+2Fc^2^)/3'
_refine_ls_weighting_scheme calc
_refine_ls_wR_factor_gt 0.1016
_refine_ls_wR_factor_ref 0.1251
_reflns_number_gt 3974
_reflns_number_total 6363
_reflns_threshold_expression I>2\s(I)
_cod_data_source_file bh2483.cif
_cod_data_source_block I
_cod_original_sg_symbol_H-M 'P 21/n'
_cod_database_code 2238599

loop_
_symmetry_equiv_pos_as_xyz
'x, y, z'
'-x+1/2, y+1/2, -z+1/2'
'-x, -y, -z'
'x-1/2, -y-1/2, z-1/2'

loop_
_atom_site_type_symbol
_atom_site_label
_atom_site_fract_x
_atom_site_fract_y
_atom_site_fract_z
_atom_site_U_iso_or_equiv
_atom_site_adp_type
_atom_site_calc_flag
_atom_site_refinement_flags
_atom_site_occupancy
_atom_site_symmetry_multiplicity
F F1 0.3516(2) 0.48852(8) 0.45379(8) 0.1227(6) Uani d . 1 1
F F2 -0.35332(15) 0.33318(8) -0.02536(6) 0.0885(5) Uani d . 1 1
O O1 0.26343(19) 0.11184(7) 0.25466(8) 0.0730(5) Uani d . 1 1
N N1 0.10400(16) 0.28936(7) 0.23517(7) 0.0444(4) Uani d D 1 1
H H1A 0.0317 0.3143 0.2435 0.053 Uiso d RD 1 1
C C1 0.3167(3) 0.43528(14) 0.41555(13) 0.0789(7) Uani d . 1 1
C C2 0.2802(4) 0.37929(15) 0.44484(12) 0.0948(9) Uani d . 1 1
H H2 0.2818 0.3775 0.4900 0.114 Uiso calc R 1 1
C C3 0.2407(3) 0.32503(12) 0.40602(11) 0.0754(7) Uani d . 1 1
H H3 0.2142 0.2867 0.4255 0.090 Uiso calc R 1 1
C C4 0.2399(2) 0.32674(10) 0.33899(9) 0.0481(5) Uani d . 1 1
C C5 0.2782(2) 0.38521(10) 0.31226(10) 0.0519(5) Uani d . 1 1
H H5 0.2782 0.3878 0.2673 0.062 Uiso calc R 1 1
C C6 0.3162(2) 0.43973(11) 0.35009(12) 0.0634(6) Uani d . 1 1
H H6 0.3408 0.4786 0.3311 0.076 Uiso calc R 1 1
C C7 0.1916(2) 0.26798(9) 0.29718(9) 0.0456(5) Uani d . 1 1
H H7 0.1232 0.2421 0.3201 0.055 Uiso calc R 1 1
C C8 0.3259(2) 0.22271(10) 0.28393(10) 0.0515(5) Uani d . 1 1
C C9 0.2534(2) 0.16905(10) 0.23956(10) 0.0521(5) Uani d . 1 1
C C10 0.1673(2) 0.19176(9) 0.17453(10) 0.0510(5) Uani d . 1 1
C C11 0.0377(2) 0.23670(9) 0.19285(9) 0.0457(5) Uani d . 1 1
H H11 -0.0251 0.2105 0.2182 0.055 Uiso calc R 1 1
C C12 0.2865(2) 0.22598(10) 0.13871(10) 0.0599(6) Uani d . 1 1
H H12A 0.3552 0.1932 0.1259 0.072 Uiso calc R 1 1
H H12B 0.2334 0.2455 0.0989 0.072 Uiso calc R 1 1
C C13 0.3817(2) 0.27827(10) 0.17760(11) 0.0607(6) Uani d . 1 1
H H13A 0.4669 0.2896 0.1552 0.073 Uiso calc R 1 1
H H13B 0.3196 0.3169 0.1794 0.073 Uiso calc R 1 1
C C14 0.4427(2) 0.25676(10) 0.24680(11) 0.0603(6) Uani d . 1 1
H H14A 0.4823 0.2946 0.2718 0.072 Uiso calc R 1 1
H H14B 0.5277 0.2273 0.2451 0.072 Uiso calc R 1 1
C C15 0.4082(3) 0.19537(12) 0.34858(11) 0.0750(7) Uani d . 1 1
H H15A 0.4576 0.2301 0.3747 0.113 Uiso calc R 1 1
H H15B 0.4832 0.1642 0.3398 0.113 Uiso calc R 1 1
H H15C 0.3353 0.1746 0.3719 0.113 Uiso calc R 1 1
C C16 0.0966(3) 0.13486(10) 0.13357(11) 0.0728(7) Uani d . 1 1
H H16A 0.0506 0.1503 0.0913 0.109 Uiso calc R 1 1
H H16B 0.0200 0.1147 0.1552 0.109 Uiso calc R 1 1
H H16C 0.1747 0.1037 0.1284 0.109 Uiso calc R 1 1
C C17 -0.0669(2) 0.26376(9) 0.13480(9) 0.0465(5) Uani d . 1 1
C C18 -0.2107(2) 0.23723(11) 0.11589(10) 0.0572(6) Uani d . 1 1
H H18 -0.2424 0.2030 0.1400 0.069 Uiso calc R 1 1
C C19 -0.3079(2) 0.26012(12) 0.06238(10) 0.0638(6) Uani d . 1 1
H H19 -0.4038 0.2416 0.0500 0.077 Uiso calc R 1 1
C C20 -0.2600(3) 0.31041(12) 0.02818(10) 0.0607(6) Uani d . 1 1
C C21 -0.1216(3) 0.33934(11) 0.04500(11) 0.0658(6) Uani d . 1 1
H H21 -0.0924 0.3741 0.0209 0.079 Uiso calc R 1 1
C C22 -0.0253(2) 0.31588(10) 0.09870(10) 0.0579(6) Uani d . 1 1
H H22 0.0695 0.3354 0.1109 0.070 Uiso calc R 1 1
F F3 0.8384(2) 0.25136(8) 0.46529(8) 0.1234(6) Uani d . 1 1
F F4 0.14797(15) 0.41391(8) -0.01577(6) 0.0864(4) Uani d . 1 1
O O2 0.77371(19) 0.62768(7) 0.26808(8) 0.0760(5) Uani d . 1 1
N N2 0.60971(16) 0.45181(7) 0.24478(7) 0.0430(4) Uani d D 1 1
H H2A 0.5332 0.4288 0.2510 0.052 Uiso d RD 1 1
C C23 0.8064(3) 0.30496(14) 0.42688(14) 0.0798(8) Uani d . 1 1
C C24 0.8106(2) 0.30013(12) 0.36180(12) 0.0683(6) Uani d . 1 1
H H24 0.8360 0.2611 0.3435 0.082 Uiso calc R 1 1
C C25 0.7762(2) 0.35463(10) 0.32321(10) 0.0533(5) Uani d . 1 1
H H25 0.7785 0.3519 0.2784 0.064 Uiso calc R 1 1
C C26 0.7385(2) 0.41299(10) 0.34974(9) 0.0491(5) Uani d . 1 1
C C27 0.7347(3) 0.41536(13) 0.41659(11) 0.0737(7) Uani d . 1 1
H H27 0.7079 0.4539 0.4355 0.088 Uiso calc R 1 1
C C28 0.7702(3) 0.36108(16) 0.45542(12) 0.0928(9) Uani d . 1 1
H H28 0.7692 0.3630 0.5004 0.111 Uiso calc R 1 1
C C29 0.8324(2) 0.51620(10) 0.29605(10) 0.0528(5) Uani d . 1 1
C C30 0.9496(2) 0.48118(11) 0.26002(11) 0.0632(6) Uani d . 1 1
H H30A 1.0365 0.5098 0.2593 0.076 Uiso calc R 1 1
H H30B 0.9859 0.4429 0.2851 0.076 Uiso calc R 1 1
C C31 0.8910(2) 0.46040(10) 0.19028(11) 0.0607(6) Uani d . 1 1
H H31A 0.9770 0.4483 0.1687 0.073 Uiso calc R 1 1
H H31B 0.8264 0.4224 0.1911 0.073 Uiso calc R 1 1
C C32 0.8009(2) 0.51366(10) 0.15116(10) 0.0586(6) Uani d . 1 1
H H32A 0.7483 0.4949 0.1109 0.070 Uiso calc R 1 1
H H32B 0.8724 0.5456 0.1392 0.070 Uiso calc R 1 1
C C33 0.6818(2) 0.54914(9) 0.18608(10) 0.0509(5) Uani d U 1 1
C C34 0.7642(2) 0.57082(10) 0.25176(10) 0.0526(5) Uani d U 1 1
C C35 0.9126(3) 0.54282(12) 0.36123(12) 0.0815(8) Uani d . 1 1
H H35A 0.9606 0.5078 0.3873 0.122 Uiso calc R 1 1
H H35B 0.8390 0.5636 0.3841 0.122 Uiso calc R 1 1
H H35C 0.9887 0.5739 0.3533 0.122 Uiso calc R 1 1
C C36 0.6161(3) 0.60670(10) 0.14462(11) 0.0722(7) Uani d . 1 1
H H36A 0.5679 0.5914 0.1026 0.108 Uiso calc R 1 1
H H36B 0.6970 0.6363 0.1388 0.108 Uiso calc R 1 1
H H36C 0.5421 0.6287 0.1663 0.108 Uiso calc R 1 1
C C37 0.5485(2) 0.50556(9) 0.20268(9) 0.0462(5) Uani d . 1 1
H H37 0.4866 0.5323 0.2280 0.055 Uiso calc R 1 1
C C38 0.6949(2) 0.47220(9) 0.30777(9) 0.0459(5) Uani d . 1 1
H H38 0.6262 0.4987 0.3300 0.055 Uiso calc R 1 1
C C39 0.4430(2) 0.48029(9) 0.14371(9) 0.0458(5) Uani d . 1 1
C C40 0.4816(2) 0.42821(10) 0.10662(10) 0.0538(5) Uani d . 1 1
H H40 0.5755 0.4078 0.1183 0.065 Uiso calc R 1 1
C C41 0.3832(3) 0.40619(11) 0.05281(10) 0.0621(6) Uani d . 1 1
H H41 0.4102 0.3715 0.0280 0.075 Uiso calc R 1 1
C C42 0.2457(3) 0.43633(12) 0.03683(10) 0.0606(6) Uani d . 1 1
C C43 0.2012(3) 0.48678(12) 0.07203(11) 0.0672(6) Uani d . 1 1
H H43 0.1062 0.5063 0.0602 0.081 Uiso calc R 1 1
C C44 0.3003(2) 0.50843(11) 0.12576(10) 0.0614(6) Uani d . 1 1
H H44 0.2708 0.5427 0.1505 0.074 Uiso calc R 1 1

loop_
_atom_site_aniso_label
_atom_site_aniso_U_11
_atom_site_aniso_U_22
_atom_site_aniso_U_33
_atom_site_aniso_U_12
_atom_site_aniso_U_13
_atom_site_aniso_U_23
F1 0.1523(16) 0.1044(12) 0.1032(12) -0.0192(12) -0.0071(11) -0.0538(11)
F2 0.0774(9) 0.1207(12) 0.0632(8) 0.0237(9) -0.0029(7) 0.0172(8)
O1 0.0889(12) 0.0423(9) 0.0887(11) 0.0065(8) 0.0163(9) 0.0150(8)
N1 0.0424(9) 0.0423(9) 0.0484(9) 0.0052(8) 0.0068(7) -0.0027(8)
C1 0.0792(18) 0.0744(18) 0.0776(18) -0.0064(15) -0.0067(14) -0.0271(16)
C2 0.127(2) 0.103(2) 0.0497(15) 0.001(2) -0.0018(15) -0.0170(16)
C3 0.0994(19) 0.0731(17) 0.0522(14) -0.0020(15) 0.0067(13) -0.0001(13)
C4 0.0410(11) 0.0539(13) 0.0483(12) 0.0025(10) 0.0033(9) -0.0014(10)
C5 0.0436(11) 0.0558(13) 0.0565(12) 0.0011(10) 0.0082(10) -0.0069(11)
C6 0.0534(13) 0.0582(14) 0.0774(16) -0.0046(11) 0.0062(12) -0.0146(13)
C7 0.0419(11) 0.0467(11) 0.0489(11) 0.0007(10) 0.0094(9) 0.0038(9)
C8 0.0445(11) 0.0478(12) 0.0619(13) 0.0068(10) 0.0070(10) 0.0077(10)
C9 0.0529(13) 0.0405(12) 0.0673(14) 0.0055(10) 0.0235(11) 0.0065(11)
C10 0.0615(13) 0.0371(11) 0.0563(12) 0.0020(10) 0.0148(10) -0.0004(10)
C11 0.0481(11) 0.0420(11) 0.0487(11) -0.0037(10) 0.0127(9) -0.0004(9)
C12 0.0695(14) 0.0523(13) 0.0637(13) 0.0094(12) 0.0288(12) 0.0020(11)
C13 0.0585(13) 0.0516(13) 0.0794(15) 0.0017(11) 0.0343(12) 0.0076(12)
C14 0.0427(11) 0.0543(13) 0.0861(16) 0.0048(10) 0.0169(11) -0.0005(12)
C15 0.0703(15) 0.0717(16) 0.0786(16) 0.0154(14) -0.0034(13) 0.0119(13)
C16 0.0928(18) 0.0479(13) 0.0783(16) 0.0010(13) 0.0150(14) -0.0132(12)
C17 0.0512(12) 0.0435(12) 0.0454(11) 0.0005(10) 0.0089(9) -0.0050(9)
C18 0.0554(13) 0.0618(14) 0.0550(13) -0.0067(12) 0.0100(11) -0.0001(11)
C19 0.0497(13) 0.0835(17) 0.0570(13) -0.0032(13) 0.0044(11) -0.0033(13)
C20 0.0583(14) 0.0772(16) 0.0457(12) 0.0167(13) 0.0048(11) -0.0001(12)
C21 0.0730(16) 0.0634(15) 0.0616(14) 0.0024(13) 0.0120(12) 0.0158(12)
C22 0.0580(13) 0.0523(13) 0.0620(13) -0.0052(11) 0.0040(11) 0.0042(11)
F3 0.1348(14) 0.1159(13) 0.1122(13) 0.0213(11) -0.0053(11) 0.0657(11)
F4 0.0776(9) 0.1248(12) 0.0527(8) -0.0198(9) -0.0036(7) 0.0028(8)
O2 0.0903(12) 0.0420(9) 0.0966(12) -0.0034(9) 0.0174(10) -0.0131(9)
N2 0.0409(9) 0.0418(9) 0.0468(9) -0.0027(8) 0.0080(7) 0.0058(8)
C23 0.0733(17) 0.0836(19) 0.0781(18) 0.0118(15) -0.0032(14) 0.0381(17)
C24 0.0548(14) 0.0607(15) 0.0878(18) 0.0076(12) 0.0057(13) 0.0171(14)
C25 0.0477(12) 0.0532(13) 0.0590(12) 0.0014(11) 0.0083(10) 0.0079(11)
C26 0.0415(11) 0.0560(13) 0.0488(12) 0.0017(10) 0.0035(9) 0.0044(10)
C27 0.0873(18) 0.0806(17) 0.0520(13) 0.0130(14) 0.0067(12) 0.0041(13)
C28 0.110(2) 0.115(2) 0.0508(15) 0.013(2) 0.0017(14) 0.0252(17)
C29 0.0477(12) 0.0457(12) 0.0642(13) -0.0023(10) 0.0056(10) -0.0047(11)
C30 0.0423(12) 0.0534(13) 0.0961(18) -0.0008(11) 0.0176(12) 0.0085(13)
C31 0.0555(13) 0.0525(13) 0.0810(16) 0.0049(11) 0.0330(12) 0.0004(12)
C32 0.0646(13) 0.0485(12) 0.0686(14) -0.0055(11) 0.0290(11) 0.0030(11)
C33 0.0588(13) 0.0355(11) 0.0607(11) 0.0025(10) 0.0166(9) 0.0050(9)
C34 0.0498(12) 0.0413(12) 0.0700(12) -0.0024(10) 0.0204(9) -0.0043(10)
C35 0.0778(17) 0.0734(17) 0.0877(18) -0.0141(14) -0.0058(14) -0.0110(14)
C36 0.0865(17) 0.0473(13) 0.0843(17) 0.0036(13) 0.0177(14) 0.0165(12)
C37 0.0485(11) 0.0404(11) 0.0517(11) 0.0092(10) 0.0139(9) 0.0033(9)
C38 0.0422(11) 0.0469(11) 0.0493(11) 0.0047(9) 0.0092(9) -0.0022(10)
C39 0.0486(12) 0.0459(12) 0.0439(11) 0.0037(10) 0.0096(9) 0.0084(9)
C40 0.0547(13) 0.0522(13) 0.0540(12) 0.0071(11) 0.0068(10) 0.0021(11)
C41 0.0694(15) 0.0648(14) 0.0530(13) -0.0005(13) 0.0124(11) -0.0028(11)
C42 0.0565(14) 0.0826(17) 0.0421(12) -0.0111(13) 0.0051(11) 0.0106(12)
C43 0.0515(13) 0.0869(18) 0.0611(14) 0.0112(13) 0.0022(11) 0.0126(14)
C44 0.0590(14) 0.0632(14) 0.0625(14) 0.0127(12) 0.0110(11) 0.0019(12)

loop_
_atom_type_symbol
_atom_type_description
_atom_type_scat_dispersion_real
_atom_type_scat_dispersion_imag
_atom_type_scat_source
C C 0.0033 0.0016 'International Tables Vol C Tables 4.2.6.8 and 6.1.1.4'
H H 0.0000 0.0000 'International Tables Vol C Tables 4.2.6.8 and 6.1.1.4'
F F 0.0171 0.0103 'International Tables Vol C Tables 4.2.6.8 and 6.1.1.4'
N N 0.0061 0.0033 'International Tables Vol C Tables 4.2.6.8 and 6.1.1.4'
O O 0.0106 0.0060 'International Tables Vol C Tables 4.2.6.8 and 6.1.1.4'

loop_
_geom_angle_atom_site_label_1
_geom_angle_atom_site_label_2
_geom_angle_atom_site_label_3
_geom_angle
C11 N1 C7 114.47(14)
C11 N1 H1A 108.6
C7 N1 H1A 108.6
C6 C1 F1 119.5(3)
C6 C1 C2 122.3(2)
F1 C1 C2 118.2(2)
C1 C2 C3 118.7(2)
C1 C2 H2 120.7
C3 C2 H2 120.7
C4 C3 C2 121.4(2)
C4 C3 H3 119.3
C2 C3 H3 119.3
C3 C4 C5 117.1(2)
C3 C4 C7 120.70(19)
C5 C4 C7 122.15(17)
C6 C5 C4 122.2(2)
C6 C5 H5 118.9
C4 C5 H5 118.9
C1 C6 C5 118.3(2)
C1 C6 H6 120.8
C5 C6 H6 120.8
N1 C7 C4 109.10(15)
N1 C7 C8 110.05(15)
C4 C7 C8 114.80(15)
N1 C7 H7 107.5
C4 C7 H7 107.5
C8 C7 H7 107.5
C9 C8 C15 111.28(17)
C9 C8 C14 106.53(17)
C15 C8 C14 109.51(17)
C9 C8 C7 105.99(15)
C15 C8 C7 109.93(17)
C14 C8 C7 113.52(16)
O1 C9 C8 122.8(2)
O1 C9 C10 122.2(2)
C8 C9 C10 114.99(16)
C9 C10 C16 111.42(17)
C9 C10 C12 106.00(17)
C16 C10 C12 109.72(17)
C9 C10 C11 104.94(15)
C16 C10 C11 109.51(17)
C12 C10 C11 115.13(16)
N1 C11 C17 110.25(15)
N1 C11 C10 109.88(15)
C17 C11 C10 114.30(15)
N1 C11 H11 107.4
C17 C11 H11 107.4
C10 C11 H11 107.4
C13 C12 C10 115.70(17)
C13 C12 H12A 108.4
C10 C12 H12A 108.4
C13 C12 H12B 108.4
C10 C12 H12B 108.4
H12A C12 H12B 107.4
C14 C13 C12 112.48(17)
C14 C13 H13A 109.1
C12 C13 H13A 109.1
C14 C13 H13B 109.1
C12 C13 H13B 109.1
H13A C13 H13B 107.8
C13 C14 C8 115.49(17)
C13 C14 H14A 108.4
C8 C14 H14A 108.4
C13 C14 H14B 108.4
C8 C14 H14B 108.4
H14A C14 H14B 107.5
C8 C15 H15A 109.5
C8 C15 H15B 109.5
H15A C15 H15B 109.5
C8 C15 H15C 109.5
H15A C15 H15C 109.5
H15B C15 H15C 109.5
C10 C16 H16A 109.5
C10 C16 H16B 109.5
H16A C16 H16B 109.5
C10 C16 H16C 109.5
H16A C16 H16C 109.5
H16B C16 H16C 109.5
C18 C17 C22 117.39(19)
C18 C17 C11 120.46(18)
C22 C17 C11 122.14(18)
C19 C18 C17 121.9(2)
C19 C18 H18 119.1
C17 C18 H18 119.1
C20 C19 C18 118.2(2)
C20 C19 H19 120.9
C18 C19 H19 120.9
C19 C20 C21 122.8(2)
C19 C20 F2 119.1(2)
C21 C20 F2 118.1(2)
C20 C21 C22 118.5(2)
C20 C21 H21 120.8
C22 C21 H21 120.8
C21 C22 C17 121.3(2)
C21 C22 H22 119.3
C17 C22 H22 119.3
C37 N2 C38 114.07(14)
C37 N2 H2A 106.2
C38 N2 H2A 109.9
C24 C23 C28 122.5(2)
C24 C23 F3 118.9(3)
C28 C23 F3 118.5(3)
C23 C24 C25 118.4(2)
C23 C24 H24 120.8
C25 C24 H24 120.8
C26 C25 C24 121.4(2)
C26 C25 H25 119.3
C24 C25 H25 119.3
C25 C26 C27 118.0(2)
C25 C26 C38 121.97(18)
C27 C26 C38 120.01(19)
C28 C27 C26 120.7(2)
C28 C27 H27 119.6
C26 C27 H27 119.6
C23 C28 C27 118.9(2)
C23 C28 H28 120.5
C27 C28 H28 120.5
C34 C29 C35 110.88(17)
C34 C29 C30 106.92(17)
C35 C29 C30 109.61(18)
C34 C29 C38 105.89(15)
C35 C29 C38 109.93(17)
C30 C29 C38 113.53(16)
C31 C30 C29 115.53(17)
C31 C30 H30A 108.4
C29 C30 H30A 108.4
C31 C30 H30B 108.4
C29 C30 H30B 108.4
H30A C30 H30B 107.5
C32 C31 C30 112.31(18)
C32 C31 H31A 109.1
C30 C31 H31A 109.1
C32 C31 H31B 109.1
C30 C31 H31B 109.1
H31A C31 H31B 107.9
C31 C32 C33 115.72(16)
C31 C32 H32A 108.4
C33 C32 H32A 108.4
C31 C32 H32B 108.4
C33 C32 H32B 108.4
H32A C32 H32B 107.4
C34 C33 C36 111.57(17)
C34 C33 C32 106.72(17)
C36 C33 C32 109.52(17)
C34 C33 C37 104.59(15)
C36 C33 C37 109.42(16)
C32 C33 C37 114.94(15)
O2 C34 C33 122.5(2)
O2 C34 C29 122.8(2)
C33 C34 C29 114.74(17)
C29 C35 H35A 109.5
C29 C35 H35B 109.5
H35A C35 H35B 109.5
C29 C35 H35C 109.5
H35A C35 H35C 109.5
H35B C35 H35C 109.5
C33 C36 H36A 109.5
C33 C36 H36B 109.5
H36A C36 H36B 109.5
C33 C36 H36C 109.5
H36A C36 H36C 109.5
H36B C36 H36C 109.5
N2 C37 C39 110.40(15)
N2 C37 C33 109.92(15)
C39 C37 C33 114.64(15)
N2 C37 H37 107.2
C39 C37 H37 107.2
C33 C37 H37 107.2
N2 C38 C26 109.38(15)
N2 C38 C29 109.70(15)
C26 C38 C29 114.67(15)
N2 C38 H38 107.6
C26 C38 H38 107.6
C29 C38 H38 107.6
C44 C39 C40 117.61(19)
C44 C39 C37 119.94(18)
C40 C39 C37 122.44(18)
C41 C40 C39 121.3(2)
C41 C40 H40 119.4
C39 C40 H40 119.4
C42 C41 C40 118.6(2)
C42 C41 H41 120.7
C40 C41 H41 120.7
C43 C42 C41 122.6(2)
C43 C42 F4 118.9(2)
C41 C42 F4 118.4(2)
C42 C43 C44 118.4(2)
C42 C43 H43 120.8
C44 C43 H43 120.8
C43 C44 C39 121.5(2)
C43 C44 H44 119.2
C39 C44 H44 119.2

loop_
_geom_bond_atom_site_label_1
_geom_bond_atom_site_label_2
_geom_bond_distance
F1 C1 1.358(3)
F2 C20 1.359(2)
O1 C9 1.217(2)
N1 C11 1.458(2)
N1 C7 1.461(2)
N1 H1A 0.8567
C1 C6 1.354(3)
C1 C2 1.362(4)
C2 C3 1.388(3)
C2 H2 0.9300
C3 C4 1.383(3)
C3 H3 0.9300
C4 C5 1.386(3)
C4 C7 1.509(3)
C5 C6 1.379(3)
C5 H5 0.9300
C6 H6 0.9300
C7 C8 1.565(3)
C7 H7 0.9800
C8 C9 1.514(3)
C8 C15 1.528(3)
C8 C14 1.544(3)
C9 C10 1.514(3)
C10 C16 1.522(3)
C10 C12 1.545(3)
C10 C11 1.563(3)
C11 C17 1.506(3)
C11 H11 0.9800
C12 C13 1.519(3)
C12 H12A 0.9700
C12 H12B 0.9700
C13 C14 1.515(3)
C13 H13A 0.9700
C13 H13B 0.9700
C14 H14A 0.9700
C14 H14B 0.9700
C15 H15A 0.9600
C15 H15B 0.9600
C15 H15C 0.9600
C16 H16A 0.9600
C16 H16B 0.9600
C16 H16C 0.9600
C17 C18 1.385(3)
C17 C22 1.386(3)
C18 C19 1.377(3)
C18 H18 0.9300
C19 C20 1.356(3)
C19 H19 0.9300
C20 C21 1.359(3)
C21 C22 1.380(3)
C21 H21 0.9300
C22 H22 0.9300
F3 C23 1.363(3)
F4 C42 1.363(2)
O2 C34 1.216(2)
N2 C37 1.459(2)
N2 C38 1.463(2)
N2 H2A 0.8518
C23 C24 1.353(3)
C23 C28 1.356(4)
C24 C25 1.382(3)
C24 H24 0.9300
C25 C26 1.381(3)
C25 H25 0.9300
C26 C27 1.386(3)
C26 C38 1.510(3)
C27 C28 1.383(3)
C27 H27 0.9300
C28 H28 0.9300
C29 C34 1.515(3)
C29 C35 1.525(3)
C29 C30 1.542(3)
C29 C38 1.564(3)
C30 C31 1.516(3)
C30 H30A 0.9700
C30 H30B 0.9700
C31 C32 1.515(3)
C31 H31A 0.9700
C31 H31B 0.9700
C32 C33 1.546(3)
C32 H32A 0.9700
C32 H32B 0.9700
C33 C34 1.507(3)
C33 C36 1.524(3)
C33 C37 1.560(3)
C35 H35A 0.9600
C35 H35B 0.9600
C35 H35C 0.9600
C36 H36A 0.9600
C36 H36B 0.9600
C36 H36C 0.9600
C37 C39 1.510(3)
C37 H37 0.9800
C38 H38 0.9800
C39 C44 1.387(3)
C39 C40 1.389(3)
C40 C41 1.381(3)
C40 H40 0.9300
C41 C42 1.360(3)
C41 H41 0.9300
C42 C43 1.359(3)
C43 C44 1.380(3)
C43 H43 0.9300
C44 H44 0.9300

loop_
_geom_hbond_atom_site_label_D
_geom_hbond_atom_site_label_H
_geom_hbond_atom_site_label_A
_geom_hbond_site_symmetry_A
_geom_hbond_distance_DH
_geom_hbond_distance_HA
_geom_hbond_distance_DA
_geom_hbond_angle_DHA
_geom_hbond_publ_flag
C18 H18 O2 2_545 0.93 2.50 3.395(3) 162.5 yes
C44 H44 O1 2 0.93 2.47 3.369(3) 161.3 yes

loop_
_geom_torsion_atom_site_label_1
_geom_torsion_atom_site_label_2
_geom_torsion_atom_site_label_3
_geom_torsion_atom_site_label_4
_geom_torsion
C6 C1 C2 C3 -0.2(4)
F1 C1 C2 C3 178.4(2)
C1 C2 C3 C4 0.9(4)
C2 C3 C4 C5 -0.9(3)
C2 C3 C4 C7 -178.0(2)
C3 C4 C5 C6 0.2(3)
C7 C4 C5 C6 177.27(17)
F1 C1 C6 C5 -179.1(2)
C2 C1 C6 C5 -0.4(4)
C4 C5 C6 C1 0.4(3)
C11 N1 C7 C4 -174.22(14)
C11 N1 C7 C8 58.99(19)
C3 C4 C7 N1 141.90(19)
C5 C4 C7 N1 -35.1(2)
C3 C4 C7 C8 -94.1(2)
C5 C4 C7 C8 89.0(2)
N1 C7 C8 C9 -54.38(19)
C4 C7 C8 C9 -177.91(16)
N1 C7 C8 C15 -174.75(16)
C4 C7 C8 C15 61.7(2)
N1 C7 C8 C14 62.2(2)
C4 C7 C8 C14 -61.3(2)
C15 C8 C9 O1 -0.9(3)
C14 C8 C9 O1 118.4(2)
C7 C8 C9 O1 -120.4(2)
C15 C8 C9 C10 179.21(17)
C14 C8 C9 C10 -61.5(2)
C7 C8 C9 C10 59.7(2)
O1 C9 C10 C16 0.9(3)
C8 C9 C10 C16 -179.25(17)
O1 C9 C10 C12 -118.4(2)
C8 C9 C10 C12 61.4(2)
O1 C9 C10 C11 119.3(2)
C8 C9 C10 C11 -60.8(2)
C7 N1 C11 C17 172.46(14)
C7 N1 C11 C10 -60.68(19)
C9 C10 C11 N1 57.12(19)
C16 C10 C11 N1 176.82(16)
C12 C10 C11 N1 -59.0(2)
C9 C10 C11 C17 -178.34(16)
C16 C10 C11 C17 -58.6(2)
C12 C10 C11 C17 65.5(2)
C9 C10 C12 C13 -51.8(2)
C16 C10 C12 C13 -172.27(18)
C11 C10 C12 C13 63.7(2)
C10 C12 C13 C14 46.1(2)
C12 C13 C14 C8 -45.7(2)
C9 C8 C14 C13 51.5(2)
C15 C8 C14 C13 171.97(18)
C7 C8 C14 C13 -64.8(2)
N1 C11 C17 C18 -133.43(18)
C10 C11 C17 C18 102.2(2)
N1 C11 C17 C22 46.0(2)
C10 C11 C17 C22 -78.4(2)
C22 C17 C18 C19 1.7(3)
C11 C17 C18 C19 -178.85(18)
C17 C18 C19 C20 -0.5(3)
C18 C19 C20 C21 -0.8(3)
C18 C19 C20 F2 179.09(18)
C19 C20 C21 C22 0.8(3)
F2 C20 C21 C22 -179.04(19)
C20 C21 C22 C17 0.4(3)
C18 C17 C22 C21 -1.6(3)
C11 C17 C22 C21 178.92(18)
C28 C23 C24 C25 -0.1(4)
F3 C23 C24 C25 179.3(2)
C23 C24 C25 C26 0.1(3)
C24 C25 C26 C27 -0.6(3)
C24 C25 C26 C38 -177.63(17)
C25 C26 C27 C28 1.1(3)
C38 C26 C27 C28 178.2(2)
C24 C23 C28 C27 0.6(5)
F3 C23 C28 C27 -178.8(2)
C26 C27 C28 C23 -1.1(4)
C34 C29 C30 C31 -51.5(2)
C35 C29 C30 C31 -171.76(18)
C38 C29 C30 C31 64.9(2)
C29 C30 C31 C32 45.7(2)
C30 C31 C32 C33 -45.8(2)
C31 C32 C33 C34 51.7(2)
C31 C32 C33 C36 172.57(18)
C31 C32 C33 C37 -63.8(2)
C36 C33 C34 O2 0.5(3)
C32 C33 C34 O2 120.1(2)
C37 C33 C34 O2 -117.7(2)
C36 C33 C34 C29 179.78(17)
C32 C33 C34 C29 -60.6(2)
C37 C33 C34 C29 61.6(2)
C35 C29 C34 O2 -0.5(3)
C30 C29 C34 O2 -119.9(2)
C38 C29 C34 O2 118.7(2)
C35 C29 C34 C33 -179.79(17)
C30 C29 C34 C33 60.8(2)
C38 C29 C34 C33 -60.6(2)
C38 N2 C37 C39 -171.41(14)
C38 N2 C37 C33 61.16(19)
C34 C33 C37 N2 -57.88(19)
C36 C33 C37 N2 -177.52(16)
C32 C33 C37 N2 58.8(2)
C34 C33 C37 C39 177.08(16)
C36 C33 C37 C39 57.4(2)
C32 C33 C37 C39 -66.2(2)
C37 N2 C38 C26 174.22(14)
C37 N2 C38 C29 -59.20(19)
C25 C26 C38 N2 35.1(2)
C27 C26 C38 N2 -141.86(19)
C25 C26 C38 C29 -88.6(2)
C27 C26 C38 C29 94.4(2)
C34 C29 C38 N2 54.84(19)
C35 C29 C38 N2 174.67(16)
C30 C29 C38 N2 -62.1(2)
C34 C29 C38 C26 178.38(16)
C35 C29 C38 C26 -61.8(2)
C30 C29 C38 C26 61.4(2)
N2 C37 C39 C44 131.91(18)
C33 C37 C39 C44 -103.3(2)
N2 C37 C39 C40 -46.7(2)
C33 C37 C39 C40 78.1(2)
C44 C39 C40 C41 1.6(3)
C37 C39 C40 C41 -179.81(18)
C39 C40 C41 C42 -0.5(3)
C40 C41 C42 C43 -0.6(3)
C40 C41 C42 F4 -179.10(18)
C41 C42 C43 C44 0.5(3)
F4 C42 C43 C44 179.06(18)
C42 C43 C44 C39 0.6(3)
C40 C39 C44 C43 -1.6(3)
C37 C39 C44 C43 179.74(19)
